data_1504229
loop_
_publ_author_name
'Webster, Robert'
'Lautens, Mark'

_publ_section_title
;
 Conformational effects in diastereoselective aryne Diels-Alder reactions:
 synthesis of benzo-fused [2.2.1] heterobicycles.
;
_journal_issue 20
_journal_name_full 'Organic letters'
_journal_page_first 4688
_journal_page_last 4691
_journal_paper_doi 10.1021/ol9019869
_journal_volume 11
_journal_year 2009
_chemical_absolute_configuration ad
_chemical_formula_moiety 'C23 H27 N O4 S'
_chemical_formula_sum 'C23 H27 N O4 S'
_chemical_formula_weight 413.52
_chemical_name_systematic
; 
? 
;
_space_group_IT_number 92
_symmetry_cell_setting tetragonal
_symmetry_space_group_name_Hall 'P 4abw 2nw'
_symmetry_space_group_name_H-M 'P 41 21 2'
_atom_sites_solution_hydrogens geom
_atom_sites_solution_primary direct
_atom_sites_solution_secondary difmap
_audit_creation_method SHELXL-97
_cell_angle_alpha 90.00
_cell_angle_beta 90.00
_cell_angle_gamma 90.00
_cell_formula_units_Z 8
_cell_length_a 10.8340(2)
_cell_length_b 10.8340(2)
_cell_length_c 36.3990(9)
_cell_measurement_reflns_used 20946
_cell_measurement_temperature 150(1)
_cell_measurement_theta_max 27.5
_cell_measurement_theta_min 2.7
_cell_volume 4272.35(15)
_computing_cell_refinement 'Denzo-SMN (Otwinowski & Minor, 1997)'
_computing_data_collection 'Collect (Nonius B.V., 1997-2002)'
_computing_data_reduction Denzo-SMN
_computing_molecular_graphics 'PLATON (Spek, 2003)'
_computing_publication_material 'SHELXTL V6.1'
_computing_structure_refinement 'SHELXTL V6.1 (Sheldrick, 2008)'
_computing_structure_solution 'SIR-92 (Altomare et al., 1994)'
_diffrn_ambient_temperature 150(2)
_diffrn_detector_area_resol_mean 9
_diffrn_measured_fraction_theta_full 0.997
_diffrn_measured_fraction_theta_max 0.997
_diffrn_measurement_device_type 'Nonius KappaCCD'
_diffrn_measurement_method '\f scans and \w scans with \k offsets'
_diffrn_radiation_monochromator graphite
_diffrn_radiation_source 'fine-focus sealed tube'
_diffrn_radiation_type MoK\a
_diffrn_radiation_wavelength 0.71073
_diffrn_reflns_av_R_equivalents 0.0535
_diffrn_reflns_av_sigmaI/netI 0.0575
_diffrn_reflns_limit_h_max 14
_diffrn_reflns_limit_h_min -10
_diffrn_reflns_limit_k_max 14
_diffrn_reflns_limit_k_min -13
_diffrn_reflns_limit_l_max 47
_diffrn_reflns_limit_l_min -28
_diffrn_reflns_number 20946
_diffrn_reflns_theta_full 27.48
_diffrn_reflns_theta_max 27.48
_diffrn_reflns_theta_min 2.66
_diffrn_standards_number 0
_exptl_absorpt_coefficient_mu 0.180
_exptl_absorpt_correction_T_max 0.985
_exptl_absorpt_correction_T_min 0.909
_exptl_absorpt_correction_type multi-scan
_exptl_absorpt_process_details
; 
multi-scan from symmetry-related measurements 
Sortav (Blessing 1995) 
;
_exptl_crystal_colour colourless
_exptl_crystal_density_diffrn 1.286
_exptl_crystal_density_method 'not measured'
_exptl_crystal_description plate
_exptl_crystal_F_000 1760
_exptl_crystal_size_max 0.14
_exptl_crystal_size_mid 0.14
_exptl_crystal_size_min 0.10
_refine_diff_density_max 0.192
_refine_diff_density_min -0.282
_refine_diff_density_rms 0.041
_refine_ls_abs_structure_details 'Flack H D (1983), Acta Cryst. A39, 876-881'
_refine_ls_abs_structure_Flack 0.00(7)
_refine_ls_extinction_method none
_refine_ls_goodness_of_fit_ref 1.017
_refine_ls_hydrogen_treatment constr
_refine_ls_matrix_type full
_refine_ls_number_parameters 266
_refine_ls_number_reflns 4888
_refine_ls_number_restraints 0
_refine_ls_restrained_S_all 1.017
_refine_ls_R_factor_all 0.0696
_refine_ls_R_factor_gt 0.0419
_refine_ls_shift/su_max 0.000
_refine_ls_shift/su_mean 0.000
_refine_ls_structure_factor_coef Fsqd
_refine_ls_weighting_details 'calc w=1/[\s^2^(Fo^2^)+(0.0481P)^2^] where P=(Fo^2^+2Fc^2^)/3'
_refine_ls_weighting_scheme calc
_refine_ls_wR_factor_gt 0.0848
_refine_ls_wR_factor_ref 0.0947
_reflns_number_gt 3685
_reflns_number_total 4888
_reflns_threshold_expression I>2\s(I)
_cod_data_source_file ol9019869_si_008.cif
_cod_data_source_block k08226
_cod_depositor_comments
;
The following automatic conversions were performed:

'_symmetry_cell_setting' value 'Tetragonal' changed to 'tetragonal'
according to /home/saulius/struct/CIF-dictionaries/cif_core.dic
dictionary named 'cif_core.dic' version 2.4.2 from 2011-04-26.

Automatic conversion script
Id: cif_fix_values 1715 2011-07-08 13:25:40Z adriana 
;
_cod_database_code 1504229

loop_
_symmetry_equiv_pos_as_xyz
'x, y, z'
'-x, -y, z+1/2'
'x+1/2, -y+1/2, -z+3/4'
'-x+1/2, y+1/2, -z+1/4'
'-y, -x, -z+1/2'
'y, x, -z'
'y+1/2, -x+1/2, z+3/4'
'-y+1/2, x+1/2, z+1/4'

loop_
_atom_site_label
_atom_site_type_symbol
_atom_site_fract_x
_atom_site_fract_y
_atom_site_fract_z
_atom_site_U_iso_or_equiv
_atom_site_adp_type
_atom_site_occupancy
_atom_site_symmetry_multiplicity
_atom_site_calc_flag
_atom_site_refinement_flags
S1 S 0.24849(5) 0.28025(4) 0.411763(13) 0.02730(13) Uani 1 1 d .
O1 O 0.11916(12) 0.64843(12) 0.46723(4) 0.0313(3) Uani 1 1 d .
N1 N 0.10968(14) 0.24314(14) 0.43069(4) 0.0255(4) Uani 1 1 d .
C1 C 0.08215(18) 0.44228(17) 0.46215(5) 0.0251(4) Uani 1 1 d .
O2 O -0.08187(12) 0.31774(12) 0.44200(4) 0.0325(3) Uani 1 1 d .
C2 C 0.01313(18) 0.56782(18) 0.46271(5) 0.0283(5) Uani 1 1 d .
O3 O 0.34261(12) 0.28058(13) 0.43938(4) 0.0347(3) Uani 1 1 d .
C3 C -0.0419(2) 0.57973(17) 0.50141(5) 0.0302(5) Uani 1 1 d .
O4 O 0.23529(14) 0.38834(12) 0.38970(4) 0.0369(4) Uani 1 1 d .
C4 C -0.1609(2) 0.5846(2) 0.51463(7) 0.0421(6) Uani 1 1 d .
H4A H -0.2299 0.5763 0.4988 0.051 Uiso 1 1 calc R
C5 C -0.1757(2) 0.6025(2) 0.55245(7) 0.0517(7) Uani 1 1 d .
H5A H -0.2566 0.6052 0.5625 0.062 Uiso 1 1 calc R
C6 C -0.0761(3) 0.6161(2) 0.57546(7) 0.0513(7) Uani 1 1 d .
H6A H -0.0893 0.6297 0.6009 0.062 Uiso 1 1 calc R
C7 C 0.0448(2) 0.61022(19) 0.56180(6) 0.0418(6) Uani 1 1 d .
H7A H 0.1140 0.6182 0.5777 0.050 Uiso 1 1 calc R
C8 C 0.0597(2) 0.59246(18) 0.52473(6) 0.0330(5) Uani 1 1 d .
C9 C 0.17189(19) 0.58757(19) 0.49930(6) 0.0313(5) Uani 1 1 d .
C10 C 0.17673(18) 0.45420(18) 0.48492(5) 0.0276(5) Uani 1 1 d .
H10 H 0.2357 0.3927 0.4911 0.033 Uiso 1 1 calc R
C11 C -0.0656(2) 0.6008(2) 0.43042(6) 0.0384(5) Uani 1 1 d .
H11A H -0.0992 0.6840 0.4338 0.058 Uiso 1 1 calc R
H11B H -0.1335 0.5415 0.4283 0.058 Uiso 1 1 calc R
H11C H -0.0156 0.5986 0.4080 0.058 Uiso 1 1 calc R
C12 C 0.2908(2) 0.6450(2) 0.51168(7) 0.0425(6) Uani 1 1 d .
H12A H 0.2762 0.7314 0.5184 0.064 Uiso 1 1 calc R
H12B H 0.3512 0.6412 0.4917 0.064 Uiso 1 1 calc R
H12C H 0.3225 0.6000 0.5330 0.064 Uiso 1 1 calc R
C13 C 0.02963(19) 0.33308(18) 0.44439(5) 0.0267(5) Uani 1 1 d .
C14 C 0.2600(2) 0.14573(18) 0.38354(6) 0.0332(5) Uani 1 1 d .
H14A H 0.2561 0.1690 0.3573 0.040 Uiso 1 1 calc R
H14B H 0.3394 0.1031 0.3881 0.040 Uiso 1 1 calc R
C15 C 0.04999(18) 0.14058(17) 0.41061(6) 0.0275(5) Uani 1 1 d .
H15A H -0.0048 0.1744 0.3909 0.033 Uiso 1 1 calc R
C16 C 0.15261(18) 0.06134(17) 0.39326(5) 0.0269(5) Uani 1 1 d .
C17 C 0.0876(2) -0.00802(19) 0.36174(6) 0.0355(5) Uani 1 1 d .
H17A H 0.1476 -0.0529 0.3462 0.043 Uiso 1 1 calc R
H17B H 0.0389 0.0490 0.3462 0.043 Uiso 1 1 calc R
C18 C 0.0027(2) -0.0986(2) 0.38301(6) 0.0374(5) Uani 1 1 d .
H18A H -0.0854 -0.0803 0.3783 0.045 Uiso 1 1 calc R
H18B H 0.0198 -0.1852 0.3759 0.045 Uiso 1 1 calc R
C19 C 0.03585(19) -0.07573(18) 0.42362(6) 0.0316(5) Uani 1 1 d .
H19A H 0.0154 -0.1459 0.4404 0.038 Uiso 1 1 calc R
C20 C -0.02304(19) 0.04803(18) 0.43463(6) 0.0326(5) Uani 1 1 d .
H20A H -0.0115 0.0651 0.4611 0.039 Uiso 1 1 calc R
H20B H -0.1122 0.0497 0.4288 0.039 Uiso 1 1 calc R
C21 C 0.17413(19) -0.04400(18) 0.42181(6) 0.0295(5) Uani 1 1 d .
C22 C 0.2567(2) -0.14910(19) 0.40725(6) 0.0375(5) Uani 1 1 d .
H22A H 0.2225 -0.1807 0.3842 0.056 Uiso 1 1 calc R
H22B H 0.2597 -0.2159 0.4254 0.056 Uiso 1 1 calc R
H22C H 0.3402 -0.1176 0.4029 0.056 Uiso 1 1 calc R
C23 C 0.2302(2) -0.00409(19) 0.45871(6) 0.0359(5) Uani 1 1 d .
H23A H 0.2248 -0.0725 0.4763 0.054 Uiso 1 1 calc R
H23B H 0.1847 0.0671 0.4683 0.054 Uiso 1 1 calc R
H23C H 0.3170 0.0185 0.4551 0.054 Uiso 1 1 calc R

loop_
_atom_site_aniso_label
_atom_site_aniso_U_11
_atom_site_aniso_U_22
_atom_site_aniso_U_33
_atom_site_aniso_U_23
_atom_site_aniso_U_13
_atom_site_aniso_U_12
S1 0.0302(3) 0.0283(3) 0.0234(2) 0.0004(2) 0.0015(2) -0.0035(2)
O1 0.0375(8) 0.0266(7) 0.0298(8) 0.0034(7) -0.0053(7) -0.0066(6)
N1 0.0268(8) 0.0252(9) 0.0245(8) -0.0033(8) 0.0016(7) -0.0017(7)
C1 0.0283(11) 0.0248(10) 0.0221(10) 0.0008(9) 0.0023(9) -0.0024(8)
O2 0.0286(8) 0.0319(8) 0.0370(9) -0.0043(7) 0.0002(7) -0.0016(6)
C2 0.0313(11) 0.0268(11) 0.0268(11) -0.0013(9) -0.0027(9) -0.0026(9)
O3 0.0272(7) 0.0466(9) 0.0302(8) -0.0003(7) -0.0043(7) -0.0017(7)
C3 0.0401(13) 0.0199(10) 0.0306(11) 0.0005(10) 0.0043(10) -0.0011(9)
O4 0.0513(10) 0.0291(8) 0.0305(8) 0.0076(6) 0.0024(8) -0.0050(7)
C4 0.0408(13) 0.0371(13) 0.0485(15) 0.0006(12) 0.0049(12) 0.0019(11)
C5 0.0516(15) 0.0495(15) 0.0539(17) -0.0017(14) 0.0216(14) 0.0053(12)
C6 0.077(2) 0.0456(15) 0.0316(13) -0.0030(12) 0.0160(15) 0.0043(13)
C7 0.0621(16) 0.0351(13) 0.0283(12) -0.0036(11) 0.0003(12) -0.0012(11)
C8 0.0448(13) 0.0247(11) 0.0295(11) -0.0015(10) 0.0002(11) 0.0003(9)
C9 0.0402(12) 0.0280(11) 0.0258(11) 0.0000(10) -0.0057(10) -0.0022(9)
C10 0.0303(11) 0.0292(11) 0.0233(10) -0.0007(9) 0.0006(9) 0.0008(9)
C11 0.0418(13) 0.0341(12) 0.0391(13) 0.0032(11) -0.0120(11) -0.0015(10)
C12 0.0432(14) 0.0419(14) 0.0423(13) -0.0024(12) -0.0113(12) -0.0061(10)
C13 0.0319(12) 0.0271(10) 0.0211(10) 0.0008(9) -0.0006(9) -0.0016(9)
C14 0.0373(12) 0.0340(11) 0.0284(11) -0.0009(9) 0.0076(10) 0.0000(10)
C15 0.0305(11) 0.0235(10) 0.0286(11) -0.0038(9) -0.0030(10) -0.0028(8)
C16 0.0312(11) 0.0267(11) 0.0228(10) -0.0029(9) 0.0024(9) -0.0023(9)
C17 0.0432(13) 0.0334(12) 0.0299(12) -0.0063(10) -0.0036(11) 0.0002(10)
C18 0.0396(13) 0.0308(12) 0.0418(13) -0.0095(11) -0.0031(11) -0.0037(10)
C19 0.0359(12) 0.0224(10) 0.0364(12) -0.0002(10) 0.0054(10) -0.0044(9)
C20 0.0296(11) 0.0304(11) 0.0380(13) -0.0038(10) 0.0042(10) -0.0041(9)
C21 0.0322(11) 0.0273(11) 0.0290(11) -0.0002(9) 0.0023(10) 0.0008(9)
C22 0.0414(13) 0.0309(11) 0.0403(13) 0.0029(10) 0.0039(11) 0.0045(10)
C23 0.0425(13) 0.0359(12) 0.0294(12) 0.0063(10) -0.0027(11) 0.0002(10)

loop_
_atom_type_symbol
_atom_type_description
_atom_type_scat_dispersion_real
_atom_type_scat_dispersion_imag
_atom_type_scat_source
C C 0.0033 0.0016 'International Tables Vol C Tables 4.2.6.8 and 6.1.1.4'
H H 0.0000 0.0000 'International Tables Vol C Tables 4.2.6.8 and 6.1.1.4'
O O 0.0106 0.0060 'International Tables Vol C Tables 4.2.6.8 and 6.1.1.4'
N N 0.0061 0.0033 'International Tables Vol C Tables 4.2.6.8 and 6.1.1.4'
S S 0.1246 0.1234 'International Tables Vol C Tables 4.2.6.8 and 6.1.1.4'

loop_
_geom_angle_atom_site_label_1
_geom_angle_atom_site_label_2
_geom_angle_atom_site_label_3
_geom_angle
O4 S1 O3 117.66(9)
O4 S1 N1 109.45(8)
O3 S1 N1 110.22(8)
O4 S1 C14 110.65(9)
O3 S1 C14 110.84(10)
N1 S1 C14 95.84(9)
C2 O1 C9 97.39(14)
C13 N1 C15 115.42(15)
C13 N1 S1 121.90(13)
C15 N1 S1 111.32(12)
C10 C1 C13 131.01(19)
C10 C1 C2 106.20(16)
C13 C1 C2 121.80(16)
O1 C2 C11 113.33(16)
O1 C2 C3 98.79(15)
C11 C2 C3 118.65(18)
O1 C2 C1 98.48(14)
C11 C2 C1 118.29(16)
C3 C2 C1 105.83(16)
C4 C3 C8 121.4(2)
C4 C3 C2 133.5(2)
C8 C3 C2 105.07(18)
C3 C4 C5 117.2(2)
C6 C5 C4 121.6(2)
C5 C6 C7 120.8(2)
C8 C7 C6 117.7(2)
C7 C8 C3 121.3(2)
C7 C8 C9 133.9(2)
C3 C8 C9 104.79(17)
O1 C9 C12 112.92(17)
O1 C9 C8 99.06(15)
C12 C9 C8 119.12(17)
O1 C9 C10 99.54(15)
C12 C9 C10 117.58(17)
C8 C9 C10 105.41(16)
C1 C10 C9 106.16(17)
O2 C13 N1 119.56(17)
O2 C13 C1 121.71(18)
N1 C13 C1 118.71(17)
C16 C14 S1 107.63(14)
N1 C15 C16 107.81(15)
N1 C15 C20 115.52(16)
C16 C15 C20 103.86(15)
C14 C16 C15 108.21(15)
C14 C16 C17 117.99(17)
C15 C16 C17 104.29(17)
C14 C16 C21 118.68(17)
C15 C16 C21 104.02(15)
C17 C16 C21 101.97(15)
C16 C17 C18 101.99(16)
C19 C18 C17 103.79(16)
C20 C19 C21 102.73(15)
C20 C19 C18 107.08(17)
C21 C19 C18 102.83(17)
C19 C20 C15 101.85(15)
C23 C21 C19 114.26(17)
C23 C21 C22 106.19(17)
C19 C21 C22 114.48(17)
C23 C21 C16 115.81(16)
C19 C21 C16 92.66(15)
C22 C21 C16 113.44(16)

loop_
_geom_bond_atom_site_label_1
_geom_bond_atom_site_label_2
_geom_bond_distance
S1 O4 1.4271(14)
S1 O3 1.4318(14)
S1 N1 1.7023(16)
S1 C14 1.787(2)
O1 C2 1.452(2)
O1 C9 1.458(2)
N1 C13 1.396(2)
N1 C15 1.479(2)
C1 C10 1.324(3)
C1 C13 1.463(3)
C1 C2 1.552(3)
O2 C13 1.222(2)
C2 C11 1.495(3)
C2 C3 1.535(3)
C3 C4 1.377(3)
C3 C8 1.397(3)
C4 C5 1.399(3)
C5 C6 1.374(3)
C6 C7 1.402(3)
C7 C8 1.372(3)
C8 C9 1.529(3)
C9 C12 1.500(3)
C9 C10 1.538(3)
C14 C16 1.521(3)
C15 C16 1.540(3)
C15 C20 1.548(3)
C16 C17 1.542(3)
C16 C21 1.561(3)
C17 C18 1.552(3)
C18 C19 1.541(3)
C19 C20 1.538(3)
C19 C21 1.538(3)
C21 C23 1.536(3)
C21 C22 1.542(3)
